data_1531885
loop_
_publ_author_name
'Maehlen, J.P.'
'Yartys', V.A.'
'Hauback, B.C.'

_publ_section_title
;
 Structural studies of deuterides of yttrium carbide
;
_journal_name_full 'Journal of Alloys Compd.'
_journal_page_first 151
_journal_page_last 157
_journal_volume 351
_journal_year 2003
_chemical_formula_sum 'C D2 Y2'
_chemical_name_systematic 'Y2 C D2'
_space_group_IT_number 164
_symmetry_space_group_name_Hall '-P 3 2"'
_symmetry_space_group_name_H-M 'P -3 m 1'
_cell_angle_alpha 90
_cell_angle_beta 90
_cell_angle_gamma 120
_cell_formula_units_Z 1
_cell_length_a 3.6556
_cell_length_b 3.6556
_cell_length_c 5.9973
_cell_volume 69.407
_citation_journal_id_ASTM JALCEU
_cod_data_source_file Maehlen_JALCEU_2003_1331.cif
_cod_data_source_block C1D2Y2
_cod_original_cell_volume 69.40708
_cod_original_formula_sum 'C1 D2 Y2'
_cod_database_code 1531885

loop_
_symmetry_equiv_pos_as_xyz
x,y,z
-y,x-y,z
-x+y,-x,z
y,x,-z
-x,-x+y,-z
x-y,-y,-z
-x,-y,-z
y,-x+y,-z
x-y,x,-z
-y,-x,z
x,x-y,z
-x+y,y,z

loop_
_atom_site_label
_atom_site_type_symbol
_atom_site_fract_x
_atom_site_fract_y
_atom_site_fract_z
_atom_site_occupancy
_atom_site_U_iso_or_equiv
D1 D 0.3333 0.6667 0.607 1 0.0
Y1 Y 0.3333 0.6667 0.2265 1 0.0
C1 C 0 0 0 1 0.0
